data_4127776
loop_
_publ_author_name
'Chen, Yue-Gang'
'Shuai, Bin'
'Xu, Xue-Tao'
'Li, Yi-Qian'
'Yang, Qi-Liang'
'Qiu, Hui'
'Zhang, Kun'
'Fang, Ping'
'Mei, Tian-Sheng'

_publ_section_title
;
 Nickel-catalyzed Enantioselective Hydroarylation and Hydroalkenylation of
 Styrenes.
;
_journal_issue 8
_journal_name_full 'Journal of the American Chemical Society'
_journal_page_first 3395
_journal_page_last 3399
_journal_paper_doi 10.1021/jacs.8b13524
_journal_volume 141
_journal_year 2019
_chemical_absolute_configuration ad
_chemical_formula_sum 'C21 H20 O'
_chemical_formula_weight 288.37
_space_group_crystal_system orthorhombic
_space_group_IT_number 19
_space_group_name_Hall 'P 2ac 2ab'
_space_group_name_H-M_alt 'P 21 21 21'
_symmetry_space_group_name_Hall 'P 2ac 2ab'
_symmetry_space_group_name_H-M 'P 21 21 21'
_atom_sites_solution_hydrogens geom
_audit_creation_method SHELXL-2013
_cell_angle_alpha 90
_cell_angle_beta 90
_cell_angle_gamma 90
_cell_formula_units_Z 4
_cell_length_a 5.67890(10)
_cell_length_b 14.8057(3)
_cell_length_c 19.0477(4)
_cell_measurement_reflns_used 4088
_cell_measurement_temperature 293(2)
_cell_measurement_theta_max 140.294
_cell_measurement_theta_min 11.046
_cell_volume 1601.53(5)
_computing_cell_refinement 'Bruker SAINT'
_computing_data_collection 'Bruker APEX2'
_computing_data_reduction 'Bruker SAINT'
_computing_molecular_graphics 'Bruker SHELXTL'
_computing_publication_material 'Bruker SHELXTL'
_computing_structure_refinement 'SHELXL-2013 (Sheldrick, 2013)'
_computing_structure_solution 'SHELXS-97 (Sheldrick 2008)'
_diffrn_ambient_temperature 293(2)
_diffrn_measured_fraction_theta_full 0.962
_diffrn_measured_fraction_theta_max 0.980
_diffrn_measurement_device_type 'Bruker APEX-II CCD'
_diffrn_measurement_method '\f and \w scans'
_diffrn_radiation_type CuK\a
_diffrn_radiation_wavelength 1.54178
_diffrn_reflns_av_R_equivalents 0.1163
_diffrn_reflns_av_unetI/netI 0.0773
_diffrn_reflns_Laue_measured_fraction_full 0.962
_diffrn_reflns_Laue_measured_fraction_max 0.980
_diffrn_reflns_limit_h_max 6
_diffrn_reflns_limit_h_min -5
_diffrn_reflns_limit_k_max 15
_diffrn_reflns_limit_k_min -17
_diffrn_reflns_limit_l_max 22
_diffrn_reflns_limit_l_min -20
_diffrn_reflns_number 8508
_diffrn_reflns_point_group_measured_fraction_full 0.957
_diffrn_reflns_point_group_measured_fraction_max 0.976
_diffrn_reflns_theta_full 67.679
_diffrn_reflns_theta_max 66.494
_diffrn_reflns_theta_min 4.643
_exptl_absorpt_coefficient_mu 0.551
_exptl_absorpt_correction_T_max 0.7533
_exptl_absorpt_correction_T_min 0.4911
_exptl_absorpt_correction_type multi-scan
_exptl_absorpt_process_details sadabs
_exptl_crystal_colour colorless
_exptl_crystal_density_diffrn 1.196
_exptl_crystal_description prismatic
_exptl_crystal_F_000 616
_exptl_crystal_size_max 0.200
_exptl_crystal_size_mid 0.110
_exptl_crystal_size_min 0.060
_refine_diff_density_max 0.137
_refine_diff_density_min -0.140
_refine_diff_density_rms 0.034
_refine_ls_abs_structure_details
; 
 Flack x determined using 896 quotients [(I+)-(I-)]/[(I+)+(I-)] 
 (Parsons and Flack (2004), Acta Cryst. A60, s61). 
;
_refine_ls_abs_structure_Flack 0.1(4)
_refine_ls_extinction_coef 0.043(10)
_refine_ls_extinction_expression Fc^*^=kFc[1+0.001xFc^2^\l^3^/sin(2\q)]^-1/4^
_refine_ls_extinction_method SHELXL
_refine_ls_goodness_of_fit_ref 1.030
_refine_ls_hydrogen_treatment constr
_refine_ls_matrix_type full
_refine_ls_number_parameters 202
_refine_ls_number_reflns 2765
_refine_ls_number_restraints 0
_refine_ls_restrained_S_all 1.030
_refine_ls_R_factor_all 0.0635
_refine_ls_R_factor_gt 0.0587
_refine_ls_shift/su_max 0.000
_refine_ls_shift/su_mean 0.000
_refine_ls_structure_factor_coef Fsqd
_refine_ls_weighting_details 'w=1/[\s^2^(Fo^2^)+(0.1053P)^2^+0.0756P] where P=(Fo^2^+2Fc^2^)/3'
_refine_ls_weighting_scheme calc
_refine_ls_wR_factor_gt 0.1677
_refine_ls_wR_factor_ref 0.1762
_reflns_Friedel_coverage 0.692
_reflns_Friedel_fraction_full 0.950
_reflns_Friedel_fraction_max 0.970
_reflns_number_gt 2442
_reflns_number_total 2765
_reflns_threshold_expression 'I > 2\s(I)'
_cod_data_source_file ja8b13524_si_004.cif
_cod_data_source_block cu_d8v19065_0m
_cod_database_code 4127776
_shelx_space_group_comment
; 
The symmetry employed for this shelxl refinement is uniquely defined 
by the following loop, which should always be used as a source of 
symmetry information in preference to the above space-group names. 
They are only intended as comments. 
;
_shelx_estimated_absorpt_t_min 0.898
_shelx_estimated_absorpt_t_max 0.968
_shelxl_version_number 2013-4

loop_
_space_group_symop_operation_xyz
'x, y, z'
'-x+1/2, -y, z+1/2'
'-x, y+1/2, -z+1/2'
'x+1/2, -y+1/2, -z'

loop_
_atom_site_label
_atom_site_type_symbol
_atom_site_fract_x
_atom_site_fract_y
_atom_site_fract_z
_atom_site_U_iso_or_equiv
_atom_site_adp_type
_atom_site_occupancy
_atom_site_site_symmetry_order
_atom_site_calc_flag
_atom_site_refinement_flags_posn
_atom_site_refinement_flags_adp
O1 O 0.5402(5) 0.34384(17) 0.08467(12) 0.0896(8) Uani 1 1 d . .
C1 C 0.2689(6) 0.3477(2) 0.61600(16) 0.0702(8) Uani 1 1 d . .
H1 H 0.1474 0.3887 0.6083 0.084 Uiso 1 1 calc R U
C2 C 0.2579(7) 0.2898(2) 0.67338(17) 0.0781(9) Uani 1 1 d . .
H2 H 0.1295 0.2928 0.7036 0.094 Uiso 1 1 calc R U
C3 C 0.4317(7) 0.2290(2) 0.68604(16) 0.0747(9) Uani 1 1 d . .
H3 H 0.4218 0.1900 0.7242 0.090 Uiso 1 1 calc R U
C4 C 0.6237(6) 0.2256(2) 0.64129(18) 0.0808(9) Uani 1 1 d . .
H4 H 0.7450 0.1848 0.6496 0.097 Uiso 1 1 calc R U
C5 C 0.6347(6) 0.2831(2) 0.58426(17) 0.0736(8) Uani 1 1 d . .
H5 H 0.7643 0.2799 0.5545 0.088 Uiso 1 1 calc R U
C6 C 0.4590(5) 0.34537(17) 0.56986(13) 0.0562(7) Uani 1 1 d . .
C7 C 0.4722(5) 0.40654(17) 0.50782(13) 0.0554(6) Uani 1 1 d . .
C8 C 0.6537(6) 0.3990(2) 0.45941(16) 0.0736(9) Uani 1 1 d . .
H8 H 0.7708 0.3561 0.4665 0.088 Uiso 1 1 calc R U
C9 C 0.6639(6) 0.4542(2) 0.40073(17) 0.0787(9) Uani 1 1 d . .
H9 H 0.7880 0.4471 0.3694 0.094 Uiso 1 1 calc R U
C10 C 0.4971(5) 0.51894(17) 0.38735(15) 0.0618(7) Uani 1 1 d . .
C11 C 0.3182(6) 0.5277(2) 0.43587(16) 0.0755(9) Uani 1 1 d . .
H11 H 0.2033 0.5716 0.4291 0.091 Uiso 1 1 calc R U
C12 C 0.3063(6) 0.4722(2) 0.49469(16) 0.0761(9) Uani 1 1 d . .
H12 H 0.1824 0.4796 0.5261 0.091 Uiso 1 1 calc R U
C13 C 0.5112(6) 0.5780(2) 0.32185(14) 0.0676(8) Uani 1 1 d . .
H13 H 0.3635 0.6120 0.3187 0.081 Uiso 1 1 calc R U
C14 C 0.7105(8) 0.6465(2) 0.32974(18) 0.0861(11) Uani 1 1 d . .
H14A H 0.8575 0.6151 0.3348 0.129 Uiso 1 1 calc R U
H14B H 0.6830 0.6830 0.3706 0.129 Uiso 1 1 calc R U
H14C H 0.7163 0.6843 0.2889 0.129 Uiso 1 1 calc R U
C15 C 0.5290(5) 0.51906(17) 0.25644(15) 0.0617(7) Uani 1 1 d . .
C16 C 0.7182(5) 0.5207(2) 0.21084(17) 0.0672(8) Uani 1 1 d . .
H16 H 0.8412 0.5608 0.2189 0.081 Uiso 1 1 calc R U
C17 C 0.7282(6) 0.4630(2) 0.15283(16) 0.0718(8) Uani 1 1 d . .
H17 H 0.8571 0.4651 0.1228 0.086 Uiso 1 1 calc R U
C18 C 0.5493(6) 0.4036(2) 0.14005(15) 0.0681(8) Uani 1 1 d . .
C19 C 0.3547(6) 0.4020(2) 0.18402(16) 0.0718(8) Uani 1 1 d . .
H19 H 0.2306 0.3626 0.1751 0.086 Uiso 1 1 calc R U
C20 C 0.3467(6) 0.4592(2) 0.24124(15) 0.0695(8) Uani 1 1 d . .
H20 H 0.2157 0.4577 0.2705 0.083 Uiso 1 1 calc R U
C21 C 0.7409(9) 0.3381(4) 0.0412(2) 0.1201(17) Uani 1 1 d . .
H21A H 0.7117 0.2958 0.0039 0.180 Uiso 1 1 calc R U
H21B H 0.8733 0.3181 0.0684 0.180 Uiso 1 1 calc R U
H21C H 0.7743 0.3964 0.0216 0.180 Uiso 1 1 calc R U

loop_
_atom_site_aniso_label
_atom_site_aniso_U_11
_atom_site_aniso_U_22
_atom_site_aniso_U_33
_atom_site_aniso_U_23
_atom_site_aniso_U_13
_atom_site_aniso_U_12
O1 0.1042(19) 0.0900(15) 0.0747(14) -0.0144(12) 0.0134(14) -0.0139(14)
C1 0.0722(18) 0.0704(16) 0.0679(17) 0.0031(14) 0.0108(15) 0.0079(14)
C2 0.089(2) 0.0814(18) 0.0644(17) -0.0022(15) 0.0161(16) -0.0031(17)
C3 0.088(2) 0.0753(18) 0.0609(16) 0.0050(14) -0.0041(15) -0.0097(17)
C4 0.077(2) 0.084(2) 0.081(2) 0.0175(17) -0.0036(17) 0.0074(17)
C5 0.0660(17) 0.0790(18) 0.0759(18) 0.0152(15) 0.0045(15) 0.0082(15)
C6 0.0576(14) 0.0577(13) 0.0532(13) -0.0057(11) -0.0036(11) -0.0038(11)
C7 0.0556(13) 0.0581(13) 0.0525(13) -0.0028(11) -0.0038(11) 0.0009(11)
C8 0.0728(18) 0.0745(17) 0.0734(18) 0.0135(14) 0.0115(16) 0.0237(16)
C9 0.0795(19) 0.0817(19) 0.0749(19) 0.0143(15) 0.0216(16) 0.0209(16)
C10 0.0667(15) 0.0595(14) 0.0592(15) 0.0019(11) 0.0006(13) 0.0040(13)
C11 0.0670(18) 0.087(2) 0.0727(19) 0.0128(15) 0.0048(14) 0.0232(16)
C12 0.0669(17) 0.094(2) 0.0670(17) 0.0121(15) 0.0116(14) 0.0206(16)
C13 0.0760(19) 0.0618(15) 0.0649(17) 0.0073(12) -0.0023(15) 0.0072(13)
C14 0.119(3) 0.0699(17) 0.0698(19) 0.0044(15) 0.0016(19) -0.0149(19)
C15 0.0663(15) 0.0588(14) 0.0601(15) 0.0101(11) -0.0008(13) 0.0044(13)
C16 0.0631(16) 0.0705(16) 0.0682(16) 0.0038(13) -0.0001(13) -0.0061(13)
C17 0.0720(18) 0.0775(18) 0.0661(17) 0.0063(14) 0.0091(14) -0.0022(15)
C18 0.0801(18) 0.0639(15) 0.0603(15) 0.0042(12) 0.0014(14) -0.0026(14)
C19 0.0697(17) 0.0714(16) 0.0742(18) 0.0027(14) 0.0012(15) -0.0101(15)
C20 0.0649(16) 0.0736(17) 0.0701(17) 0.0065(14) 0.0074(14) -0.0010(14)
C21 0.126(4) 0.144(4) 0.091(3) -0.037(3) 0.034(3) -0.017(3)

loop_
_atom_type_symbol
_atom_type_description
_atom_type_scat_dispersion_real
_atom_type_scat_dispersion_imag
_atom_type_scat_source
C C 0.0181 0.0091 'International Tables Vol C Tables 4.2.6.8 and 6.1.1.4'
H H 0.0000 0.0000 'International Tables Vol C Tables 4.2.6.8 and 6.1.1.4'
O O 0.0492 0.0322 'International Tables Vol C Tables 4.2.6.8 and 6.1.1.4'

loop_
_geom_angle_atom_site_label_1
_geom_angle_atom_site_label_2
_geom_angle_atom_site_label_3
_geom_angle
C18 O1 C21 117.3(3)
C2 C1 C6 121.0(3)
C2 C1 H1 119.5
C6 C1 H1 119.5
C3 C2 C1 121.1(3)
C3 C2 H2 119.5
C1 C2 H2 119.5
C2 C3 C4 119.1(3)
C2 C3 H3 120.4
C4 C3 H3 120.4
C5 C4 C3 119.9(3)
C5 C4 H4 120.1
C3 C4 H4 120.1
C4 C5 C6 122.2(3)
C4 C5 H5 118.9
C6 C5 H5 118.9
C5 C6 C1 116.7(3)
C5 C6 C7 121.7(2)
C1 C6 C7 121.6(2)
C12 C7 C8 116.4(3)
C12 C7 C6 122.6(2)
C8 C7 C6 121.0(2)
C9 C8 C7 121.3(3)
C9 C8 H8 119.3
C7 C8 H8 119.3
C10 C9 C8 122.2(3)
C10 C9 H9 118.9
C8 C9 H9 118.9
C9 C10 C11 116.7(3)
C9 C10 C13 121.1(3)
C11 C10 C13 122.2(3)
C10 C11 C12 121.3(3)
C10 C11 H11 119.3
C12 C11 H11 119.3
C7 C12 C11 122.0(3)
C7 C12 H12 119.0
C11 C12 H12 119.0
C15 C13 C10 110.1(2)
C15 C13 C14 114.3(3)
C10 C13 C14 109.8(2)
C15 C13 H13 107.5
C10 C13 H13 107.5
C14 C13 H13 107.5
C13 C14 H14A 109.5
C13 C14 H14B 109.5
H14A C14 H14B 109.5
C13 C14 H14C 109.5
H14A C14 H14C 109.5
H14B C14 H14C 109.5
C16 C15 C20 117.3(3)
C16 C15 C13 123.7(3)
C20 C15 C13 119.0(3)
C15 C16 C17 121.2(3)
C15 C16 H16 119.4
C17 C16 H16 119.4
C18 C17 C16 120.3(3)
C18 C17 H17 119.9
C16 C17 H17 119.9
C17 C18 O1 125.3(3)
C17 C18 C19 119.7(3)
O1 C18 C19 114.9(3)
C20 C19 C18 119.5(3)
C20 C19 H19 120.3
C18 C19 H19 120.3
C19 C20 C15 122.0(3)
C19 C20 H20 119.0
C15 C20 H20 119.0
O1 C21 H21A 109.5
O1 C21 H21B 109.5
H21A C21 H21B 109.5
O1 C21 H21C 109.5
H21A C21 H21C 109.5
H21B C21 H21C 109.5

loop_
_geom_bond_atom_site_label_1
_geom_bond_atom_site_label_2
_geom_bond_distance
O1 C18 1.378(4)
O1 C21 1.412(5)
C1 C2 1.391(4)
C1 C6 1.393(4)
C1 H1 0.9300
C2 C3 1.358(5)
C2 H2 0.9300
C3 C4 1.385(5)
C3 H3 0.9300
C4 C5 1.381(5)
C4 H4 0.9300
C5 C6 1.386(4)
C5 H5 0.9300
C6 C7 1.491(3)
C7 C12 1.377(4)
C7 C8 1.387(4)
C8 C9 1.386(4)
C8 H8 0.9300
C9 C10 1.371(4)
C9 H9 0.9300
C10 C11 1.380(4)
C10 C13 1.526(4)
C11 C12 1.391(4)
C11 H11 0.9300
C12 H12 0.9300
C13 C15 1.524(4)
C13 C14 1.527(5)
C13 H13 0.9800
C14 H14A 0.9600
C14 H14B 0.9600
C14 H14C 0.9600
C15 C16 1.382(4)
C15 C20 1.393(4)
C16 C17 1.397(4)
C16 H16 0.9300
C17 C18 1.366(4)
C17 H17 0.9300
C18 C19 1.387(4)
C19 C20 1.381(4)
C19 H19 0.9300
C20 H20 0.9300
C21 H21A 0.9600
C21 H21B 0.9600
C21 H21C 0.9600

loop_
_geom_torsion_atom_site_label_1
_geom_torsion_atom_site_label_2
_geom_torsion_atom_site_label_3
_geom_torsion_atom_site_label_4
_geom_torsion
C6 C1 C2 C3 -0.3(5)
C1 C2 C3 C4 0.8(5)
C2 C3 C4 C5 -0.8(5)
C3 C4 C5 C6 0.3(5)
C4 C5 C6 C1 0.1(5)
C4 C5 C6 C7 -179.5(3)
C2 C1 C6 C5 -0.2(4)
C2 C1 C6 C7 179.5(3)
C5 C6 C7 C12 -176.4(3)
C1 C6 C7 C12 4.0(4)
C5 C6 C7 C8 4.5(4)
C1 C6 C7 C8 -175.2(3)
C12 C7 C8 C9 -0.8(5)
C6 C7 C8 C9 178.4(3)
C7 C8 C9 C10 0.2(6)
C8 C9 C10 C11 0.8(5)
C8 C9 C10 C13 -179.3(3)
C9 C10 C11 C12 -1.2(5)
C13 C10 C11 C12 178.9(3)
C8 C7 C12 C11 0.4(5)
C6 C7 C12 C11 -178.8(3)
C10 C11 C12 C7 0.6(5)
C9 C10 C13 C15 54.1(4)
C11 C10 C13 C15 -126.0(3)
C9 C10 C13 C14 -72.6(4)
C11 C10 C13 C14 107.3(3)
C10 C13 C15 C16 -118.6(3)
C14 C13 C15 C16 5.6(4)
C10 C13 C15 C20 60.8(3)
C14 C13 C15 C20 -175.0(3)
C20 C15 C16 C17 -1.4(4)
C13 C15 C16 C17 178.0(3)
C15 C16 C17 C18 0.0(5)
C16 C17 C18 O1 180.0(3)
C16 C17 C18 C19 1.4(4)
C21 O1 C18 C17 5.8(5)
C21 O1 C18 C19 -175.6(4)
C17 C18 C19 C20 -1.4(4)
O1 C18 C19 C20 179.9(3)
C18 C19 C20 C15 0.0(5)
C16 C15 C20 C19 1.4(4)
C13 C15 C20 C19 -178.0(3)
